data_7003217
loop_
_publ_author_name
'Bielsa, Raquel'
'Navarro, Rafael'
'Soler, Tatiana'
'Urriolabeitia, Esteban P.'

_publ_section_title
;
 Orthopalladation of iminophosphoranes: synthesis, structure and study
 of stability
;
_journal_issue 9
_journal_name_full 'Dalton Transactions'
_journal_page_first 1203
_journal_page_last 1214
_journal_paper_doi 10.1039/b714485g
_journal_year 2008
_chemical_formula_moiety 'C24 H25 N3 O P Pd, Cl O4, C H2 Cl2'
_chemical_formula_sum 'C25 H27 Cl3 N3 O5 P Pd'
_chemical_formula_weight 693.22
_chemical_name_systematic
;
?
;
_space_group_IT_number 14
_symmetry_cell_setting monoclinic
_symmetry_space_group_name_Hall '-P 2yn'
_symmetry_space_group_name_H-M 'P 1 21/n 1'
_atom_sites_solution_hydrogens geom
_atom_sites_solution_primary direct
_atom_sites_solution_secondary difmap
_audit_creation_method SHELXL-97
_cell_angle_alpha 90.00
_cell_angle_beta 92.464(3)
_cell_angle_gamma 90.00
_cell_formula_units_Z 4
_cell_length_a 8.0096(12)
_cell_length_b 22.592(3)
_cell_length_c 15.594(2)
_cell_measurement_reflns_used 1450
_cell_measurement_temperature 100(1)
_cell_measurement_theta_max 17.87
_cell_measurement_theta_min 2.6
_cell_volume 2819.2(7)
_computing_cell_refinement 'Bruker SMART V5.624'
_computing_data_collection 'Bruker SMART V5.624'
_computing_data_reduction 'Bruker SAINT V6.02A'
_computing_molecular_graphics 'SHELXTL Rel. 5.05/V (Siemens, 1996)'
_computing_publication_material 'SHELX-97 (Sheldrick, 1997)'
_computing_structure_refinement 'SHELXL-97 (Sheldrick, 1997)'
_computing_structure_solution 'SHELXS-97 (Sheldrick, 1997)'
_diffrn_ambient_temperature 100(1)
_diffrn_measured_fraction_theta_full 1.000
_diffrn_measured_fraction_theta_max 1.000
_diffrn_measurement_device_type 'CCD area detector'
_diffrn_measurement_method 'phi and omega scans'
_diffrn_radiation_monochromator graphite
_diffrn_radiation_source 'normal-focus sealed tube'
_diffrn_radiation_type MoK\a
_diffrn_radiation_wavelength 0.71073
_diffrn_reflns_av_R_equivalents 0.1116
_diffrn_reflns_av_sigmaI/netI 0.1010
_diffrn_reflns_limit_h_max 9
_diffrn_reflns_limit_h_min -9
_diffrn_reflns_limit_k_max 26
_diffrn_reflns_limit_k_min -26
_diffrn_reflns_limit_l_max 18
_diffrn_reflns_limit_l_min -18
_diffrn_reflns_number 20461
_diffrn_reflns_theta_full 25.00
_diffrn_reflns_theta_max 25.00
_diffrn_reflns_theta_min 1.59
_exptl_absorpt_coefficient_mu 1.040
_exptl_absorpt_correction_T_max 0.929
_exptl_absorpt_correction_T_min 0.743
_exptl_absorpt_correction_type multi-scan
_exptl_absorpt_process_details 'Bruker/Siemens SADABS V2.03'
_exptl_crystal_colour colorless
_exptl_crystal_density_diffrn 1.633
_exptl_crystal_density_method 'not measured'
_exptl_crystal_description block
_exptl_crystal_F_000 1400
_exptl_crystal_size_max 0.18
_exptl_crystal_size_mid 0.08
_exptl_crystal_size_min 0.07
_refine_diff_density_max 0.639
_refine_diff_density_min -1.136
_refine_diff_density_rms 0.122
_refine_ls_extinction_method none
_refine_ls_goodness_of_fit_ref 0.993
_refine_ls_hydrogen_treatment constr
_refine_ls_matrix_type full
_refine_ls_number_parameters 383
_refine_ls_number_reflns 4972
_refine_ls_number_restraints 31
_refine_ls_restrained_S_all 1.009
_refine_ls_R_factor_all 0.0942
_refine_ls_R_factor_gt 0.0586
_refine_ls_shift/su_max 0.004
_refine_ls_shift/su_mean 0.000
_refine_ls_structure_factor_coef Fsqd
_refine_ls_weighting_details 'calc w=1/[\s^2^(Fo^2^)+(0.0637P)^2^] where P=(Fo^2^+2Fc^2^)/3'
_refine_ls_weighting_scheme calc
_refine_ls_wR_factor_gt 0.1245
_refine_ls_wR_factor_ref 0.1408
_reflns_number_gt 3406
_reflns_number_total 4972
_reflns_threshold_expression I>2\s(I)
_cod_data_source_file b714485g.txt
_cod_data_source_block 3b
_cod_original_sg_symbol_H-M P21/n
_cod_database_code 7003217

loop_
_symmetry_equiv_pos_as_xyz
'x, y, z'
'-x+1/2, y+1/2, -z+1/2'
'-x, -y, -z'
'x-1/2, -y-1/2, z-1/2'

loop_
_atom_site_label
_atom_site_type_symbol
_atom_site_fract_x
_atom_site_fract_y
_atom_site_fract_z
_atom_site_U_iso_or_equiv
_atom_site_adp_type
_atom_site_occupancy
_atom_site_symmetry_multiplicity
_atom_site_calc_flag
_atom_site_refinement_flags
_atom_site_disorder_assembly
_atom_site_disorder_group
Pd1 Pd 0.86561(6) 0.05387(2) 0.89809(3) 0.02404(16) Uani 1 1 d . . .
C1 C 0.9881(8) 0.1245(3) 0.8663(4) 0.0256(15) Uani 1 1 d . . .
C2 C 1.0686(8) 0.1355(3) 0.7899(4) 0.0314(16) Uani 1 1 d . . .
H2 H 1.0644 0.1069 0.7471 0.038 Uiso 1 1 calc R . .
C3 C 1.1534(8) 0.1871(3) 0.7761(4) 0.0355(18) Uani 1 1 d . . .
H3 H 1.2068 0.1923 0.7249 0.043 Uiso 1 1 calc R . .
C4 C 1.1609(8) 0.2313(3) 0.8369(4) 0.0320(17) Uani 1 1 d . . .
H4 H 1.2175 0.2663 0.8263 0.038 Uiso 1 1 calc R . .
C5 C 1.0842(8) 0.2235(3) 0.9135(4) 0.0287(16) Uani 1 1 d . . .
H5 H 1.0892 0.2529 0.9552 0.034 Uiso 1 1 calc R . .
C6 C 0.9986(8) 0.1706(3) 0.9275(4) 0.0250(15) Uani 1 1 d . . .
P1 P 0.8960(2) 0.15685(8) 1.02411(11) 0.0243(4) Uani 1 1 d . . .
C7 C 0.7192(8) 0.2047(3) 1.0287(4) 0.0253(15) Uani 1 1 d . . .
C8 C 0.6233(9) 0.2076(3) 1.1022(4) 0.0318(16) Uani 1 1 d . . .
H8 H 0.6527 0.1852 1.1505 0.038 Uiso 1 1 calc R . .
C9 C 0.4861(8) 0.2441(3) 1.1018(5) 0.0377(18) Uani 1 1 d . . .
H9 H 0.4224 0.2456 1.1502 0.045 Uiso 1 1 calc R . .
C10 C 0.4407(9) 0.2779(3) 1.0326(5) 0.0380(18) Uani 1 1 d . . .
H10 H 0.3492 0.3031 1.0346 0.046 Uiso 1 1 calc R . .
C11 C 0.5308(9) 0.2745(3) 0.9596(5) 0.0384(18) Uani 1 1 d . . .
H11 H 0.4983 0.2966 0.9114 0.046 Uiso 1 1 calc R . .
C12 C 0.6692(8) 0.2384(3) 0.9581(4) 0.0297(16) Uani 1 1 d . . .
H12 H 0.7301 0.2367 0.9087 0.036 Uiso 1 1 calc R . .
C13 C 1.0271(8) 0.1709(3) 1.1179(4) 0.0250(15) Uani 1 1 d . . .
C14 C 1.1365(8) 0.1281(3) 1.1446(4) 0.0306(16) Uani 1 1 d . . .
H14 H 1.1409 0.0929 1.1139 0.037 Uiso 1 1 calc R . .
C15 C 1.2416(8) 0.1359(3) 1.2166(4) 0.0314(16) Uani 1 1 d . . .
H15 H 1.3163 0.1062 1.2338 0.038 Uiso 1 1 calc R . .
C16 C 1.2352(9) 0.1872(3) 1.2621(4) 0.0331(17) Uani 1 1 d . . .
H16 H 1.3044 0.1924 1.3109 0.040 Uiso 1 1 calc R . .
C17 C 1.1249(8) 0.2317(3) 1.2355(4) 0.0311(16) Uani 1 1 d . . .
H17 H 1.1210 0.2668 1.2665 0.037 Uiso 1 1 calc R . .
C18 C 1.0210(8) 0.2242(3) 1.1631(4) 0.0293(16) Uani 1 1 d . . .
H18 H 0.9482 0.2542 1.1449 0.035 Uiso 1 1 calc R . .
N1 N 0.8546(7) 0.0879(2) 1.0141(3) 0.0253(12) Uani 1 1 d . . .
C19 C 0.7649(8) 0.0533(3) 1.0775(4) 0.0276(15) Uani 1 1 d . . .
H19A H 0.6679 0.0752 1.0951 0.033 Uiso 1 1 calc R . .
H19B H 0.8373 0.0462 1.1278 0.033 Uiso 1 1 calc R . .
C20 C 0.7109(8) -0.0045(3) 1.0377(4) 0.0263(15) Uani 1 1 d . . .
O1 O 0.7313(5) -0.01417(19) 0.9588(3) 0.0261(10) Uani 1 1 d . . .
N2 N 0.6424(6) -0.0438(2) 1.0864(3) 0.0268(13) Uani 1 1 d . . .
C21 C 0.6015(9) -0.0320(3) 1.1755(4) 0.0329(17) Uani 1 1 d . . .
H21A H 0.6816 -0.0049 1.2009 0.049 Uiso 1 1 calc R . .
H21B H 0.6044 -0.0684 1.2074 0.049 Uiso 1 1 calc R . .
H21C H 0.4917 -0.0150 1.1767 0.049 Uiso 1 1 calc R . .
C22 C 0.5877(8) -0.1012(3) 1.0529(4) 0.0317(17) Uani 1 1 d . . .
H22A H 0.6177 -0.1048 0.9941 0.048 Uiso 1 1 calc R . .
H22B H 0.4686 -0.1045 1.0561 0.048 Uiso 1 1 calc R . .
H22C H 0.6408 -0.1321 1.0863 0.048 Uiso 1 1 calc R . .
N3 N 0.8717(7) 0.0183(2) 0.7805(4) 0.0304(13) Uani 1 1 d . . .
C23 C 0.8651(8) -0.0002(3) 0.7135(5) 0.0346(17) Uani 1 1 d . . .
C24 C 0.8555(10) -0.0230(4) 0.6258(4) 0.048(2) Uani 1 1 d . . .
H24A H 0.8922 0.0069 0.5872 0.071 Uiso 1 1 calc R . .
H24B H 0.7422 -0.0338 0.6105 0.071 Uiso 1 1 calc R . .
H24C H 0.9259 -0.0573 0.6222 0.071 Uiso 1 1 calc R . .
C25 C 0.4662(10) 0.0820(4) 0.5787(5) 0.049(2) Uani 1 1 d . . .
H25A H 0.5168 0.0764 0.5239 0.058 Uiso 1 1 calc R . .
H25B H 0.4400 0.0432 0.6013 0.058 Uiso 1 1 calc R . .
Cl1 Cl 0.2826(3) 0.12226(12) 0.56324(17) 0.0817(9) Uani 1 1 d . . .
Cl2 Cl 0.6096(3) 0.11746(9) 0.64978(14) 0.0534(6) Uani 1 1 d . . .
Cl3 Cl 0.6775(2) 0.08598(9) 0.35778(12) 0.0431(5) Uani 1 1 d D . .
O2A O 0.7597(13) 0.0533(6) 0.4271(7) 0.075(5) Uani 0.571(16) 1 d PD A 1
O3A O 0.7825(19) 0.0998(6) 0.2921(9) 0.078(6) Uani 0.571(16) 1 d PD A 1
O4A O 0.5349(14) 0.0542(6) 0.3308(8) 0.056(4) Uani 0.571(16) 1 d PD A 1
O5A O 0.624(2) 0.1386(4) 0.3995(8) 0.099(7) Uani 0.571(16) 1 d PD A 1
O2B O 0.7689(15) 0.0292(4) 0.3567(12) 0.063(6) Uani 0.429(16) 1 d PD A 2
O3B O 0.706(2) 0.1134(7) 0.2759(7) 0.067(7) Uani 0.429(16) 1 d PD A 2
O4B O 0.5108(11) 0.0727(7) 0.3643(12) 0.079(8) Uani 0.429(16) 1 d PD A 2
O5B O 0.750(2) 0.1179(7) 0.4232(7) 0.064(6) Uani 0.429(16) 1 d PD A 2

loop_
_atom_site_aniso_label
_atom_site_aniso_U_11
_atom_site_aniso_U_22
_atom_site_aniso_U_33
_atom_site_aniso_U_23
_atom_site_aniso_U_13
_atom_site_aniso_U_12
Pd1 0.0263(3) 0.0246(3) 0.0213(3) -0.0023(2) 0.00186(18) 0.0009(2)
C1 0.020(3) 0.030(4) 0.026(4) 0.004(3) -0.001(3) -0.002(3)
C2 0.035(4) 0.035(4) 0.025(4) 0.000(3) 0.003(3) 0.003(3)
C3 0.029(4) 0.052(5) 0.027(4) 0.004(4) 0.005(3) -0.003(4)
C4 0.025(4) 0.037(4) 0.033(4) 0.006(3) -0.003(3) -0.004(3)
C5 0.026(4) 0.030(4) 0.030(4) 0.000(3) -0.005(3) -0.004(3)
C6 0.025(4) 0.031(4) 0.019(3) 0.005(3) 0.001(3) 0.001(3)
P1 0.0275(9) 0.0240(9) 0.0214(9) -0.0002(7) 0.0005(7) -0.0008(7)
C7 0.024(4) 0.024(4) 0.028(4) -0.003(3) -0.001(3) -0.006(3)
C8 0.038(4) 0.032(4) 0.025(4) 0.000(3) 0.002(3) -0.006(3)
C9 0.025(4) 0.050(5) 0.038(4) -0.009(4) 0.007(3) -0.002(4)
C10 0.035(4) 0.033(4) 0.046(5) -0.012(4) 0.005(4) -0.001(3)
C11 0.039(4) 0.042(5) 0.033(4) -0.003(4) -0.008(3) 0.002(4)
C12 0.028(4) 0.034(4) 0.027(4) -0.002(3) 0.001(3) 0.002(3)
C13 0.027(4) 0.029(4) 0.019(3) -0.002(3) 0.006(3) -0.004(3)
C14 0.039(4) 0.027(4) 0.026(4) 0.003(3) 0.004(3) -0.003(3)
C15 0.032(4) 0.030(4) 0.033(4) 0.003(3) -0.003(3) 0.000(3)
C16 0.035(4) 0.037(4) 0.027(4) 0.003(3) 0.000(3) -0.003(3)
C17 0.044(4) 0.022(4) 0.027(4) -0.007(3) 0.001(3) -0.003(3)
C18 0.032(4) 0.027(4) 0.029(4) -0.003(3) 0.005(3) -0.001(3)
N1 0.032(3) 0.023(3) 0.021(3) -0.003(2) 0.002(2) -0.003(2)
C19 0.026(3) 0.026(4) 0.030(4) 0.003(3) 0.001(3) 0.000(3)
C20 0.020(3) 0.025(4) 0.033(4) -0.001(3) 0.000(3) 0.005(3)
O1 0.036(3) 0.022(2) 0.021(2) -0.0045(19) 0.0038(19) 0.004(2)
N2 0.029(3) 0.022(3) 0.030(3) -0.001(2) 0.008(2) 0.000(2)
C21 0.036(4) 0.035(4) 0.029(4) 0.000(3) 0.008(3) -0.003(3)
C22 0.032(4) 0.024(4) 0.039(4) -0.002(3) 0.002(3) 0.000(3)
N3 0.032(3) 0.026(3) 0.033(3) -0.009(3) 0.002(3) 0.000(3)
C23 0.031(4) 0.028(4) 0.045(5) -0.007(4) 0.002(3) -0.006(3)
C24 0.049(5) 0.068(6) 0.025(4) -0.016(4) 0.007(4) 0.000(4)
C25 0.062(5) 0.035(5) 0.049(5) -0.007(4) 0.008(4) 0.006(4)
Cl1 0.095(2) 0.0738(18) 0.0741(18) -0.0275(14) -0.0252(15) 0.0429(15)
Cl2 0.0674(14) 0.0425(12) 0.0508(13) 0.0036(10) 0.0065(11) -0.0008(11)
Cl3 0.0441(11) 0.0393(11) 0.0454(12) 0.0043(9) -0.0042(9) -0.0042(9)
O2A 0.059(7) 0.111(13) 0.055(8) 0.022(9) -0.005(6) 0.009(8)
O3A 0.066(10) 0.092(13) 0.082(10) 0.020(8) 0.053(8) -0.002(8)
O4A 0.052(7) 0.064(8) 0.051(9) 0.009(7) -0.012(6) -0.012(6)
O5A 0.23(2) 0.026(6) 0.039(7) 0.000(5) 0.016(10) 0.014(9)
O2B 0.055(9) 0.027(8) 0.106(16) 0.007(8) -0.013(9) 0.010(6)
O3B 0.109(17) 0.022(8) 0.074(13) 0.005(7) 0.049(11) 0.012(10)
O4B 0.038(9) 0.16(2) 0.040(12) -0.006(11) 0.002(7) -0.022(11)
O5B 0.095(13) 0.049(12) 0.046(9) -0.009(8) -0.028(8) -0.022(9)

loop_
_atom_type_symbol
_atom_type_description
_atom_type_scat_dispersion_real
_atom_type_scat_dispersion_imag
_atom_type_scat_source
C C 0.0033 0.0016 'International Tables Vol C Tables 4.2.6.8 and 6.1.1.4'
H H 0.0000 0.0000 'International Tables Vol C Tables 4.2.6.8 and 6.1.1.4'
N N 0.0061 0.0033 'International Tables Vol C Tables 4.2.6.8 and 6.1.1.4'
O O 0.0106 0.0060 'International Tables Vol C Tables 4.2.6.8 and 6.1.1.4'
P P 0.1023 0.0942 'International Tables Vol C Tables 4.2.6.8 and 6.1.1.4'
Cl Cl 0.1484 0.1585 'International Tables Vol C Tables 4.2.6.8 and 6.1.1.4'
Pd Pd -0.9988 1.0072 'International Tables Vol C Tables 4.2.6.8 and 6.1.1.4'

loop_
_geom_angle_atom_site_label_1
_geom_angle_atom_site_label_2
_geom_angle_atom_site_label_3
_geom_angle
_geom_angle_site_symmetry_1
_geom_angle_site_symmetry_3
_geom_angle_publ_flag
C1 Pd1 N1 87.6(2) . . ?
C1 Pd1 N3 93.6(2) . . ?
N1 Pd1 N3 178.7(2) . . ?
C1 Pd1 O1 167.8(2) . . ?
N1 Pd1 O1 80.20(19) . . ?
N3 Pd1 O1 98.6(2) . . ?
C2 C1 C6 115.2(6) . . ?
C2 C1 Pd1 128.2(5) . . ?
C6 C1 Pd1 116.6(5) . . ?
C3 C2 C1 122.3(7) . . ?
C3 C2 H2 118.8 . . ?
C1 C2 H2 118.8 . . ?
C2 C3 C4 121.1(7) . . ?
C2 C3 H3 119.4 . . ?
C4 C3 H3 119.4 . . ?
C3 C4 C5 119.7(7) . . ?
C3 C4 H4 120.1 . . ?
C5 C4 H4 120.1 . . ?
C4 C5 C6 118.9(6) . . ?
C4 C5 H5 120.5 . . ?
C6 C5 H5 120.5 . . ?
C5 C6 C1 122.7(6) . . ?
C5 C6 P1 122.0(5) . . ?
C1 C6 P1 115.3(5) . . ?
N1 P1 C6 100.9(3) . . ?
N1 P1 C7 115.6(3) . . ?
C6 P1 C7 109.0(3) . . ?
N1 P1 C13 111.3(3) . . ?
C6 P1 C13 112.7(3) . . ?
C7 P1 C13 107.3(3) . . ?
C12 C7 C8 118.2(6) . . ?
C12 C7 P1 120.3(5) . . ?
C8 C7 P1 121.5(5) . . ?
C9 C8 C7 119.3(7) . . ?
C9 C8 H8 120.4 . . ?
C7 C8 H8 120.4 . . ?
C10 C9 C8 121.8(7) . . ?
C10 C9 H9 119.1 . . ?
C8 C9 H9 119.1 . . ?
C9 C10 C11 119.6(7) . . ?
C9 C10 H10 120.2 . . ?
C11 C10 H10 120.2 . . ?
C10 C11 C12 119.9(7) . . ?
C10 C11 H11 120.0 . . ?
C12 C11 H11 120.0 . . ?
C11 C12 C7 121.1(6) . . ?
C11 C12 H12 119.4 . . ?
C7 C12 H12 119.4 . . ?
C14 C13 C18 119.6(6) . . ?
C14 C13 P1 118.2(5) . . ?
C18 C13 P1 122.2(5) . . ?
C13 C14 C15 121.3(7) . . ?
C13 C14 H14 119.4 . . ?
C15 C14 H14 119.4 . . ?
C16 C15 C14 119.7(7) . . ?
C16 C15 H15 120.2 . . ?
C14 C15 H15 120.2 . . ?
C15 C16 C17 119.9(7) . . ?
C15 C16 H16 120.0 . . ?
C17 C16 H16 120.0 . . ?
C18 C17 C16 120.4(6) . . ?
C18 C17 H17 119.8 . . ?
C16 C17 H17 119.8 . . ?
C17 C18 C13 119.0(6) . . ?
C17 C18 H18 120.5 . . ?
C13 C18 H18 120.5 . . ?
C19 N1 P1 123.9(4) . . ?
C19 N1 Pd1 116.8(4) . . ?
P1 N1 Pd1 116.9(3) . . ?
N1 C19 C20 109.0(5) . . ?
N1 C19 H19A 109.9 . . ?
C20 C19 H19A 109.9 . . ?
N1 C19 H19B 109.9 . . ?
C20 C19 H19B 109.9 . . ?
H19A C19 H19B 108.3 . . ?
O1 C20 N2 121.6(6) . . ?
O1 C20 C19 120.2(6) . . ?
N2 C20 C19 118.3(6) . . ?
C20 O1 Pd1 113.4(4) . . ?
C20 N2 C22 121.6(6) . . ?
C20 N2 C21 123.0(6) . . ?
C22 N2 C21 115.1(5) . . ?
N2 C21 H21A 109.5 . . ?
N2 C21 H21B 109.5 . . ?
H21A C21 H21B 109.5 . . ?
N2 C21 H21C 109.5 . . ?
H21A C21 H21C 109.5 . . ?
H21B C21 H21C 109.5 . . ?
N2 C22 H22A 109.5 . . ?
N2 C22 H22B 109.5 . . ?
H22A C22 H22B 109.5 . . ?
N2 C22 H22C 109.5 . . ?
H22A C22 H22C 109.5 . . ?
H22B C22 H22C 109.5 . . ?
C23 N3 Pd1 175.5(6) . . ?
N3 C23 C24 178.9(8) . . ?
C23 C24 H24A 109.5 . . ?
C23 C24 H24B 109.5 . . ?
H24A C24 H24B 109.5 . . ?
C23 C24 H24C 109.5 . . ?
H24A C24 H24C 109.5 . . ?
H24B C24 H24C 109.5 . . ?
Cl1 C25 Cl2 112.1(4) . . ?
Cl1 C25 H25A 109.2 . . ?
Cl2 C25 H25A 109.2 . . ?
Cl1 C25 H25B 109.2 . . ?
Cl2 C25 H25B 109.2 . . ?
H25A C25 H25B 107.9 . . ?
O5B Cl3 O4B 116.4(9) . . ?
O5B Cl3 O3A 100.5(10) . . ?
O4B Cl3 O3A 136.4(11) . . ?
O5B Cl3 O4A 144.6(9) . . ?
O3A Cl3 O4A 113.9(7) . . ?
O5B Cl3 O5A 49.2(6) . . ?
O4B Cl3 O5A 80.5(10) . . ?
O3A Cl3 O5A 110.7(6) . . ?
O4A Cl3 O5A 107.7(8) . . ?
O5B Cl3 O2A 62.8(8) . . ?
O4B Cl3 O2A 104.2(9) . . ?
O3A Cl3 O2A 113.3(7) . . ?
O4A Cl3 O2A 107.6(6) . . ?
O5A Cl3 O2A 102.8(7) . . ?
O5B Cl3 O3B 111.0(7) . . ?
O4B Cl3 O3B 110.4(8) . . ?
O4A Cl3 O3B 96.4(9) . . ?
O5A Cl3 O3B 96.2(8) . . ?
O2A Cl3 O3B 142.8(9) . . ?
O5B Cl3 O2B 105.8(8) . . ?
O4B Cl3 O2B 107.1(7) . . ?
O3A Cl3 O2B 82.5(8) . . ?
O4A Cl3 O2B 87.1(8) . . ?
O5A Cl3 O2B 152.4(8) . . ?
O2A Cl3 O2B 49.8(6) . . ?
O3B Cl3 O2B 105.4(8) . . ?

loop_
_geom_bond_atom_site_label_1
_geom_bond_atom_site_label_2
_geom_bond_distance
_geom_bond_site_symmetry_2
_geom_bond_publ_flag
Pd1 C1 1.948(6) . ?
Pd1 N1 1.972(5) . ?
Pd1 N3 2.004(6) . ?
Pd1 O1 2.122(4) . ?
C1 C2 1.401(9) . ?
C1 C6 1.414(9) . ?
C2 C3 1.370(9) . ?
C2 H2 0.9300 . ?
C3 C4 1.377(10) . ?
C3 H3 0.9300 . ?
C4 C5 1.378(9) . ?
C4 H4 0.9300 . ?
C5 C6 1.400(9) . ?
C5 H5 0.9300 . ?
C6 P1 1.775(6) . ?
P1 N1 1.598(5) . ?
P1 C7 1.786(7) . ?
P1 C13 1.791(6) . ?
C7 C12 1.385(9) . ?
C7 C8 1.408(9) . ?
C8 C9 1.373(9) . ?
C8 H8 0.9300 . ?
C9 C10 1.359(10) . ?
C9 H9 0.9300 . ?
C10 C11 1.376(10) . ?
C10 H10 0.9300 . ?
C11 C12 1.377(9) . ?
C11 H11 0.9300 . ?
C12 H12 0.9300 . ?
C13 C14 1.358(9) . ?
C13 C18 1.398(9) . ?
C14 C15 1.386(9) . ?
C14 H14 0.9300 . ?
C15 C16 1.360(9) . ?
C15 H15 0.9300 . ?
C16 C17 1.391(9) . ?
C16 H16 0.9300 . ?
C17 C18 1.384(8) . ?
C17 H17 0.9300 . ?
C18 H18 0.9300 . ?
N1 C19 1.471(8) . ?
C19 C20 1.502(9) . ?
C19 H19A 0.9700 . ?
C19 H19B 0.9700 . ?
C20 O1 1.268(7) . ?
C20 N2 1.302(8) . ?
N2 C22 1.459(8) . ?
N2 C21 1.467(8) . ?
C21 H21A 0.9600 . ?
C21 H21B 0.9600 . ?
C21 H21C 0.9600 . ?
C22 H22A 0.9600 . ?
C22 H22B 0.9600 . ?
C22 H22C 0.9600 . ?
N3 C23 1.124(8) . ?
C23 C24 1.461(10) . ?
C24 H24A 0.9600 . ?
C24 H24B 0.9600 . ?
C24 H24C 0.9600 . ?
C25 Cl1 1.737(8) . ?
C25 Cl2 1.755(8) . ?
C25 H25A 0.9700 . ?
C25 H25B 0.9700 . ?
Cl3 O5B 1.360(8) . ?
Cl3 O4B 1.377(8) . ?
Cl3 O3A 1.389(7) . ?
Cl3 O4A 1.398(7) . ?
Cl3 O5A 1.430(7) . ?
Cl3 O2A 1.445(7) . ?
Cl3 O3B 1.446(9) . ?
Cl3 O2B 1.478(9) . ?
